data_2203099
loop_
_publ_author_name
'Lu, Li-Ping'
'Zhu, Miao-Li'
'Yang, Pin'

_publ_section_title
;1-Methyl-<i>N</i>-(2-{[(1-methyl-4-nitro-1<i>H</i>-pyrrol-2-yl)carbonyl]amino}ethyl)-4-nitro-1<i>H</i>-pyrrole-2-carboxamide
 dimethylformamide disolvate
;
_journal_issue 1
_journal_name_full 'Acta Crystallographica Section E'
_journal_page_first o35
_journal_page_last o36
_journal_paper_doi 10.1107/S1600536803026291
_journal_volume 60
_journal_year 2004
_chemical_formula_iupac 'C14 H16 N6 O6 , 2C3 H7 N O'
_chemical_formula_moiety 'C14 H16 N6 O6 , 2C3 H7 N O'
_chemical_formula_sum 'C20 H30 N8 O8'
_chemical_formula_weight 510.52
_chemical_name_systematic
;
1-Methyl-N-(2-{[(1-methyl-4-nitro-1H-pyrrol-2-yl)carbonyl]amino}ethyl)-
4-nitro-1H-pyrrole-2-carboxamide dimethylformamide disolvate
;
_space_group_IT_number 2
_symmetry_cell_setting triclinic
_symmetry_space_group_name_Hall '-P 1'
_symmetry_space_group_name_H-M 'P -1'
_atom_sites_solution_hydrogens geom
_atom_sites_solution_primary direct
_atom_sites_solution_secondary difmap
_audit_creation_method SHELXL97
_cell_angle_alpha 76.577(8)
_cell_angle_beta 89.075(8)
_cell_angle_gamma 71.959(7)
_cell_formula_units_Z 1
_cell_length_a 6.898(4)
_cell_length_b 8.904(6)
_cell_length_c 11.139(7)
_cell_measurement_reflns_used 1169
_cell_measurement_temperature 173(2)
_cell_measurement_theta_max 27.30
_cell_measurement_theta_min 2.47
_cell_volume 631.6(7)
_computing_cell_refinement 'SAINT (Bruker, 2000)'
_computing_data_collection 'SMART (Bruker, 2000)'
_computing_data_reduction SAINT
_computing_molecular_graphics 'SHELXTL/PC (Sheldrick, 1999)'
_computing_publication_material SHELXTL/PC
_computing_structure_refinement 'SHELXL97 (Sheldrick, 2000)'
_computing_structure_solution 'SHELXS97 (Sheldrick, 2000)'
_diffrn_ambient_temperature 173(2)
_diffrn_measured_fraction_theta_full 27.30
_diffrn_measured_fraction_theta_max 0.950
_diffrn_measurement_device_type 'Bruker SMART 1K CCD area-detector'
_diffrn_measurement_method \w
_diffrn_radiation_monochromator graphite
_diffrn_radiation_source 'fine-focus sealed tube'
_diffrn_radiation_type MoK\a
_diffrn_radiation_wavelength 0.71073
_diffrn_reflns_av_R_equivalents 0.087
_diffrn_reflns_av_sigmaI/netI 0.085
_diffrn_reflns_limit_h_max 8
_diffrn_reflns_limit_h_min -6
_diffrn_reflns_limit_k_max 9
_diffrn_reflns_limit_k_min -10
_diffrn_reflns_limit_l_max 13
_diffrn_reflns_limit_l_min -13
_diffrn_reflns_number 2974
_diffrn_reflns_theta_full 25.00
_diffrn_reflns_theta_max 25.00
_diffrn_reflns_theta_min 2.48
_diffrn_standards_number 0
_exptl_absorpt_coefficient_mu 0.105
_exptl_absorpt_correction_T_max 0.979
_exptl_absorpt_correction_T_min 0.959
_exptl_absorpt_correction_type multi-scan
_exptl_absorpt_process_details '(SADABS; Sheldrick, 2000)'
_exptl_crystal_colour yellow
_exptl_crystal_density_diffrn 1.342
_exptl_crystal_density_meas ?
_exptl_crystal_density_method .
_exptl_crystal_description block
_exptl_crystal_F_000 270
_exptl_crystal_size_max 0.40
_exptl_crystal_size_mid 0.40
_exptl_crystal_size_min 0.20
_refine_diff_density_max 0.31
_refine_diff_density_min -0.27
_refine_ls_extinction_method none
_refine_ls_goodness_of_fit_ref 1.171
_refine_ls_hydrogen_treatment constr
_refine_ls_matrix_type full
_refine_ls_number_parameters 166
_refine_ls_number_reflns 2115
_refine_ls_number_restraints 0
_refine_ls_restrained_S_all 1.171
_refine_ls_R_factor_all 0.118
_refine_ls_R_factor_gt 0.097
_refine_ls_shift/su_max 0.000
_refine_ls_shift/su_mean 0.000
_refine_ls_structure_factor_coef Fsqd
_refine_ls_weighting_details 'calc w = 1/[\s^2^(Fo^2^)+(0.0766P)^2^+0.6828P] where P=(Fo^2^+2Fc^2^)/3'
_refine_ls_weighting_scheme calc
_refine_ls_wR_factor_gt 0.212
_refine_ls_wR_factor_ref 0.222
_reflns_number_gt 1671
_reflns_number_total 2115
_reflns_threshold_expression I>2\s(I)
_cod_data_source_file om6190.cif
_cod_data_source_block I
_cod_database_code 2203099
_cod_database_fobs_code 2203099

loop_
_symmetry_equiv_pos_as_xyz
'x, y, z'
'-x, -y, -z'

loop_
_atom_site_label
_atom_site_fract_x
_atom_site_fract_y
_atom_site_fract_z
_atom_site_U_iso_or_equiv
_atom_site_adp_type
_atom_site_calc_flag
_atom_site_refinement_flags
_atom_site_occupancy
_atom_site_type_symbol
O1 0.0004(5) 0.3744(3) 0.6947(3) 0.0463(9) Uani d . 1 O
O2 0.1067(6) 0.1326(4) 0.8150(3) 0.0613(11) Uani d . 1 O
O3 0.3650(5) -0.1532(4) 0.3305(3) 0.0457(8) Uani d . 1 O
N1 0.1682(5) 0.1383(4) 0.4171(3) 0.0285(8) Uani d . 1 N
N2 0.0766(5) 0.2258(4) 0.7119(3) 0.0374(9) Uani d . 1 N
N3 0.4569(5) -0.2941(4) 0.5280(3) 0.0324(8) Uani d . 1 N
H3A 0.4520 -0.2902 0.6062 0.039 Uiso calc R 1 H
C1 0.1576(7) 0.1880(5) 0.2808(4) 0.0423(11) Uani d . 1 C
H1A 0.0772 0.3032 0.2533 0.063 Uiso calc R 1 H
H1B 0.0926 0.1223 0.2466 0.063 Uiso calc R 1 H
H1C 0.2960 0.1716 0.2520 0.063 Uiso calc R 1 H
C2 0.2585(5) -0.0166(4) 0.4915(3) 0.0255(9) Uani d . 1 C
C3 0.2347(5) -0.0049(4) 0.6115(4) 0.0285(9) Uani d . 1 C
H3 0.2809 -0.0913 0.6832 0.034 Uiso calc R 1 H
C4 0.1299(5) 0.1573(4) 0.6089(4) 0.0276(9) Uani d . 1 C
C5 0.0903(5) 0.2431(4) 0.4866(4) 0.0282(9) Uani d . 1 C
H5 0.0203 0.3561 0.4576 0.034 Uiso calc R 1 H
C6 0.3619(6) -0.1587(5) 0.4420(4) 0.0296(9) Uani d . 1 C
C7 0.5666(6) -0.4457(5) 0.4980(4) 0.0361(10) Uani d . 1 C
H7A 0.6864 -0.5035 0.5573 0.043 Uiso calc R 1 H
H7B 0.6175 -0.4231 0.4142 0.043 Uiso calc R 1 H
C10 0.5194(10) 0.4689(6) 0.8312(5) 0.0687(17) Uani d . 1 C
H10 0.6527 0.4321 0.8030 0.082 Uiso calc R 1 H
O5 0.4225(7) 0.6105(4) 0.7889(3) 0.0728(12) Uani d . 1 O
N4 0.4608(9) 0.3619(5) 0.9111(4) 0.0644(13) Uani d . 1 N
C11 0.5852(16) 0.1957(8) 0.9564(7) 0.120(3) Uani d . 1 C
H11A 0.7158 0.1774 0.9170 0.180 Uiso calc R 1 H
H11B 0.5145 0.1234 0.9370 0.180 Uiso calc R 1 H
H11C 0.6101 0.1728 1.0462 0.180 Uiso calc R 1 H
C12 0.2548(11) 0.4103(10) 0.9565(6) 0.097(3) Uani d . 1 C
H12A 0.1953 0.5290 0.9318 0.145 Uiso calc R 1 H
H12B 0.2630 0.3741 1.0469 0.145 Uiso calc R 1 H
H12C 0.1688 0.3601 0.9211 0.145 Uiso calc R 1 H

loop_
_atom_site_aniso_label
_atom_site_aniso_U_11
_atom_site_aniso_U_22
_atom_site_aniso_U_33
_atom_site_aniso_U_12
_atom_site_aniso_U_13
_atom_site_aniso_U_23
N1 0.0315(17) 0.0252(17) 0.0278(17) -0.0125(14) -0.0013(13) 0.0009(14)
O3 0.054(2) 0.0448(18) 0.0339(18) -0.0094(15) -0.0017(14) -0.0099(14)
C6 0.025(2) 0.037(2) 0.034(2) -0.0189(17) 0.0017(16) -0.0090(18)
C3 0.028(2) 0.0243(19) 0.033(2) -0.0138(16) -0.0028(16) 0.0008(16)
O1 0.061(2) 0.0291(16) 0.0438(19) -0.0051(14) -0.0043(15) -0.0100(14)
C2 0.0267(19) 0.0270(19) 0.026(2) -0.0188(16) -0.0034(15) 0.0028(15)
N2 0.040(2) 0.0290(19) 0.041(2) -0.0092(15) -0.0051(16) -0.0063(16)
N3 0.039(2) 0.0280(18) 0.0322(19) -0.0121(15) 0.0014(15) -0.0088(15)
O2 0.098(3) 0.0384(19) 0.0336(19) -0.0065(18) -0.0042(18) -0.0028(15)
C5 0.0243(19) 0.0204(19) 0.037(2) -0.0088(15) -0.0050(16) 0.0013(17)
C7 0.032(2) 0.036(2) 0.041(2) -0.0132(18) 0.0020(18) -0.0084(19)
C4 0.0243(19) 0.0216(19) 0.036(2) -0.0098(15) -0.0012(16) -0.0018(16)
C1 0.056(3) 0.032(2) 0.032(2) -0.013(2) -0.002(2) 0.0060(19)
C10 0.104(5) 0.046(3) 0.042(3) -0.010(3) 0.019(3) -0.005(3)
N4 0.119(4) 0.046(2) 0.026(2) -0.029(3) -0.001(2) 0.0014(18)
C11 0.229(10) 0.047(4) 0.058(4) -0.018(5) -0.001(5) 0.004(3)
C12 0.103(6) 0.147(7) 0.053(4) -0.071(5) -0.002(4) -0.005(4)
O5 0.117(3) 0.041(2) 0.044(2) -0.012(2) 0.008(2) 0.0039(17)

loop_
_atom_type_symbol
_atom_type_description
_atom_type_scat_dispersion_real
_atom_type_scat_dispersion_imag
_atom_type_scat_source
C C 0.0033 0.0016 'International Tables Vol C Tables 4.2.6.8 and 6.1.1.4'
H H 0.0000 0.0000 'International Tables Vol C Tables 4.2.6.8 and 6.1.1.4'
N N 0.0061 0.0033 'International Tables Vol C Tables 4.2.6.8 and 6.1.1.4'
O O 0.0106 0.0060 'International Tables Vol C Tables 4.2.6.8 and 6.1.1.4'

loop_
_geom_angle_atom_site_label_1
_geom_angle_atom_site_label_2
_geom_angle_atom_site_label_3
_geom_angle_site_symmetry_1
_geom_angle_site_symmetry_3
_geom_angle
_geom_angle_publ_flag
C5 N1 C2 . . 110.2(3) y
C5 N1 C1 . . 122.5(3) y
C2 N1 C1 . . 127.3(3) y
O3 C6 N3 . . 122.5(4) y
O3 C6 C2 . . 122.9(4) ?
N3 C6 C2 . . 114.6(4) ?
C2 C3 C4 . . 107.2(3) ?
C2 C3 H3 . . 126.4 ?
C4 C3 H3 . . 126.4 ?
C3 C2 N1 . . 107.0(3) ?
C3 C2 C6 . . 129.8(3) ?
N1 C2 C6 . . 123.2(3) ?
O2 N2 O1 . . 123.2(4) ?
O2 N2 C4 . . 117.7(3) ?
O1 N2 C4 . . 119.1(3) ?
C6 N3 C7 . . 122.9(4) ?
C6 N3 H3A . . 118.5 ?
C7 N3 H3A . . 118.5 ?
N1 C5 C4 . . 107.4(3) ?
N1 C5 H5 . . 126.3 ?
C4 C5 H5 . . 126.3 ?
N3 C7 C7 . 2_646 111.9(4) ?
N3 C7 H7A . . 109.2 ?
C7 C7 H7A 2_646 . 109.2 ?
N3 C7 H7B . . 109.2 ?
C7 C7 H7B 2_646 . 109.2 ?
H7A C7 H7B . . 107.9 ?
C5 C4 C3 . . 108.2(3) ?
C5 C4 N2 . . 125.0(3) ?
C3 C4 N2 . . 126.8(3) ?
N1 C1 H1A . . 109.5 ?
N1 C1 H1B . . 109.5 ?
H1A C1 H1B . . 109.5 ?
N1 C1 H1C . . 109.5 ?
H1A C1 H1C . . 109.5 ?
H1B C1 H1C . . 109.5 ?
O5 C10 N4 . . 127.1(6) ?
O5 C10 H10 . . 116.5 ?
N4 C10 H10 . . 116.5 ?
C10 N4 C11 . . 123.6(6) ?
C10 N4 C12 . . 119.2(5) ?
C11 N4 C12 . . 117.2(6) ?
N4 C11 H11A . . 109.5 ?
N4 C11 H11B . . 109.5 ?
H11A C11 H11B . . 109.5 ?
N4 C11 H11C . . 109.5 ?
H11A C11 H11C . . 109.5 ?
H11B C11 H11C . . 109.5 ?
N4 C12 H12A . . 109.5 ?
N4 C12 H12B . . 109.5 ?
H12A C12 H12B . . 109.5 ?
N4 C12 H12C . . 109.5 ?
H12A C12 H12C . . 109.5 ?
H12B C12 H12C . . 109.5 ?

loop_
_geom_bond_atom_site_label_1
_geom_bond_atom_site_label_2
_geom_bond_site_symmetry_2
_geom_bond_distance
_geom_bond_publ_flag
N1 C5 . 1.331(5) y
N1 C2 . 1.390(5) y
N1 C1 . 1.476(5) y
O3 C6 . 1.232(5) y
C6 N3 . 1.339(5) y
C6 C2 . 1.472(5) y
C3 C2 . 1.368(5) y
C3 C4 . 1.394(5) y
C3 H3 . 0.9500 ?
O1 N2 . 1.232(4) ?
N2 O2 . 1.228(5) ?
N2 C4 . 1.413(5) ?
N3 C7 . 1.441(5) ?
N3 H3A . 0.8800 ?
C5 C4 . 1.383(5) y
C5 H5 . 0.9500 ?
C7 C7 2_646 1.520(8) ?
C7 H7A . 0.9900 ?
C7 H7B . 0.9900 ?
C1 H1A . 0.9800 ?
C1 H1B . 0.9800 ?
C1 H1C . 0.9800 ?
C10 O5 . 1.212(6) ?
C10 N4 . 1.303(7) ?
C10 H10 . 0.9500 ?
N4 C11 . 1.436(8) ?
N4 C12 . 1.469(8) ?
C11 H11A . 0.9800 ?
C11 H11B . 0.9800 ?
C11 H11C . 0.9800 ?
C12 H12A . 0.9800 ?
C12 H12B . 0.9800 ?
C12 H12C . 0.9800 ?

loop_
_geom_hbond_atom_site_label_D
_geom_hbond_atom_site_label_H
_geom_hbond_atom_site_label_A
_geom_hbond_site_symmetry_A
_geom_hbond_distance_DH
_geom_hbond_distance_HA
_geom_hbond_distance_DA
_geom_hbond_angle_DHA
N3 H3A O5 1_545 0.88 2.06 2.860(5) 152

loop_
_geom_torsion_atom_site_label_1
_geom_torsion_atom_site_label_2
_geom_torsion_atom_site_label_3
_geom_torsion_atom_site_label_4
_geom_torsion_site_symmetry_4
_geom_torsion
_geom_torsion_publ_flag
C4 C3 C2 N1 . 0.0(4) y
C4 C3 C2 C6 . 178.4(4) ?
C5 N1 C2 C3 . -0.2(4) ?
C1 N1 C2 C3 . 179.0(4) ?
C5 N1 C2 C6 . -178.7(3) ?
C1 N1 C2 C6 . 0.4(6) ?
O3 C6 C2 C3 . 177.0(4) y
N3 C6 C2 C3 . -4.5(5) y
O3 C6 C2 N1 . -4.8(6) y
N3 C6 C2 N1 . 173.7(3) y
O3 C6 N3 C7 . -1.5(6) y
C2 C6 N3 C7 . -180.0(3) y
C2 N1 C5 C4 . 0.3(4) ?
C1 N1 C5 C4 . -178.9(3) ?
C6 N3 C7 C7 2_646 -93.6(5) ?
N1 C5 C4 C3 . -0.3(4) ?
N1 C5 C4 N2 . 178.2(3) ?
C2 C3 C4 C5 . 0.2(4) ?
C2 C3 C4 N2 . -178.3(4) ?
O2 N2 C4 C5 . 174.2(4) ?
O1 N2 C4 C5 . -4.9(6) ?
O2 N2 C4 C3 . -7.6(6) ?
O1 N2 C4 C3 . 173.3(4) ?
O5 C10 N4 C11 . 179.8(6) ?
O5 C10 N4 C12 . 1.2(9) ?
